data_2013093
loop_
_publ_author_name
'Gdaniec, Maria'
'Bensemann, Igor'
'Po\/lo\'nski, Tadeusz'

_publ_section_title
;
 Hydrogen-bonded one-dimensional networks in 1:1 complexes of
 <i>N</i>,<i>N</i>'-bis(2-pyridyl)aryldiamines with anilic acid
;
_journal_issue 12
_journal_name_full 'Acta Crystallographica Section C'
_journal_page_first o735
_journal_page_last o738
_journal_paper_doi 10.1107/S0108270102020644
_journal_volume 58
_journal_year 2002
_chemical_formula_moiety 'C22 H18 N4 , C6 H4 O4'
_chemical_formula_sum 'C28 H22 N4 O4'
_chemical_formula_weight 478.50
_chemical_name_systematic
;
N,N'-bis(2-pyridyl)biphenyl-4,4'-diamine 2,5-dihydroxy-1,4-benzoquinone (1/1)
;
_space_group_IT_number 14
_symmetry_cell_setting monoclinic
_symmetry_space_group_name_Hall '-P 2ybc'
_symmetry_space_group_name_H-M 'P 1 21/c 1'
_atom_sites_solution_hydrogens mixed
_atom_sites_solution_primary direct
_atom_sites_solution_secondary difmap
_audit_creation_method SHELXL97
_cell_angle_alpha 90
_cell_angle_beta 114.106(11)
_cell_angle_gamma 90
_cell_formula_units_Z 2
_cell_length_a 14.8368(18)
_cell_length_b 5.0801(6)
_cell_length_c 16.0207(16)
_cell_measurement_reflns_used 2223
_cell_measurement_temperature 294(2)
_cell_measurement_theta_max 25
_cell_measurement_theta_min 4
_cell_volume 1102.2(2)
_computing_cell_refinement CrysAlis
_computing_data_collection 'CrysAlis (Oxford Diffraction, 2000)'
_computing_data_reduction CrysAlis
_computing_molecular_graphics 'Stereochemical Workstation Operation Manual (Siemens, 1989)'
_computing_publication_material SHELXL97
_computing_structure_refinement 'SHELXL97 (Sheldrick, 1997)'
_computing_structure_solution 'SHELXS97 (Sheldrick, 1997)'
_diffrn_ambient_temperature 294(2)
_diffrn_measured_fraction_theta_full 0.989
_diffrn_measured_fraction_theta_max 0.989
_diffrn_measurement_device_type 'Kuma KM-4 CCD \k geometry'
_diffrn_measurement_method \w
_diffrn_radiation_monochromator graphite
_diffrn_radiation_source 'fine-focus sealed tube'
_diffrn_radiation_type MoK\a
_diffrn_radiation_wavelength 0.71073
_diffrn_reflns_av_R_equivalents 0.024
_diffrn_reflns_av_sigmaI/netI 0.037
_diffrn_reflns_limit_h_max 17
_diffrn_reflns_limit_h_min -17
_diffrn_reflns_limit_k_max 6
_diffrn_reflns_limit_k_min -4
_diffrn_reflns_limit_l_max 19
_diffrn_reflns_limit_l_min -18
_diffrn_reflns_number 5270
_diffrn_reflns_theta_full 25.02
_diffrn_reflns_theta_max 25.02
_diffrn_reflns_theta_min 3.67
_diffrn_standards_decay_% <1
_diffrn_standards_interval_count 0
_diffrn_standards_interval_time 0
_diffrn_standards_number 0
_exptl_absorpt_coefficient_mu 0.099
_exptl_absorpt_correction_type none
_exptl_crystal_colour colourless
_exptl_crystal_density_diffrn 1.442
_exptl_crystal_density_meas ?
_exptl_crystal_density_method 'not measured'
_exptl_crystal_description plate
_exptl_crystal_F_000 500
_exptl_crystal_size_max 0.20
_exptl_crystal_size_mid 0.15
_exptl_crystal_size_min 0.02
_refine_diff_density_max 0.12
_refine_diff_density_min -0.12
_refine_ls_extinction_coef 0.007(2)
_refine_ls_extinction_expression Fc^*^=kFc[1+0.001xFc^2^\l^3^/sin(2\q)]^-1/4^
_refine_ls_extinction_method 'SHELXL97 (Sheldrick, 1997)'
_refine_ls_goodness_of_fit_ref 0.934
_refine_ls_hydrogen_treatment constr
_refine_ls_matrix_type full
_refine_ls_number_parameters 204
_refine_ls_number_reflns 1919
_refine_ls_number_restraints 0
_refine_ls_restrained_S_all 0.934
_refine_ls_R_factor_all 0.073
_refine_ls_R_factor_gt 0.037
_refine_ls_shift/su_max <0.001
_refine_ls_shift/su_mean 0.000
_refine_ls_structure_factor_coef Fsqd
_refine_ls_weighting_details 'calc w = 1/[\s^2^(Fo^2^)+(0.0597P)^2^] where P=(Fo^2^+2Fc^2^)/3'
_refine_ls_weighting_scheme calc
_refine_ls_wR_factor_gt 0.089
_refine_ls_wR_factor_ref 0.100
_reflns_number_gt 1195
_reflns_number_total 1919
_reflns_threshold_expression I>2\s(I)
_cod_data_source_file sk1587.cif
_cod_data_source_block II
_cod_depositor_comments
;
The following automatic conversions were performed:

'_exptl_crystal_density_meas' value 'not measured' was changed to '?'
- the value is perceived as not measured.

Automatic conversion script
Id: cif_fix_values 3008 2015-01-20 13:52:24Z robertas 

The following automatic conversions were performed:

'_atom_sites_solution_hydrogens' value 'difmap, geom' was changed to
'mixed'.

Automatic conversion script
Id: cif_fix_values 6452 2018-10-05 10:23:21Z andrius 
;
_cod_original_sg_symbol_H-M 'P 21/c'
_cod_database_code 2013093
_cod_database_fobs_code 2013093

loop_
_symmetry_equiv_pos_as_xyz
'x, y, z'
'-x, y+1/2, -z+1/2'
'-x, -y, -z'
'x, -y-1/2, z-1/2'

loop_
_atom_site_label
_atom_site_fract_x
_atom_site_fract_y
_atom_site_fract_z
_atom_site_U_iso_or_equiv
_atom_site_adp_type
_atom_site_calc_flag
_atom_site_refinement_flags
_atom_site_occupancy
_atom_site_disorder_assembly
_atom_site_disorder_group
_atom_site_type_symbol
C1A 0.49051(13) 0.2086(3) 0.43750(12) 0.0438(5) Uani d . 1 . . C
C2A 0.41278(13) 0.1563(3) 0.47334(12) 0.0434(5) Uani d . 1 . . C
C3A 0.42749(13) -0.0562(3) 0.53531(12) 0.0478(5) Uani d . 1 . . C
H3A 0.3783 -0.0934 0.5583 0.057 Uiso d R 1 . . H
O1A 0.33929(9) 0.3020(2) 0.44704(9) 0.0580(4) Uani d . 1 . . O
O2A 0.47505(10) 0.4045(3) 0.38035(9) 0.0585(4) Uani d . 1 . . O
H2O 0.4228 0.4961 0.3650 0.076(11) Uiso d PR 0.49(3) . . H
N1 0.33350(11) 0.7538(3) 0.28757(11) 0.0497(4) Uani d . 1 . . N
H1 0.3622 0.6160 0.3241 0.076(11) Uiso d PR 0.51(3) . . H
C2 0.25055(13) 0.8597(4) 0.28804(12) 0.0462(5) Uani d . 1 . . C
C3 0.20587(15) 1.0736(4) 0.23149(14) 0.0577(5) Uani d . 1 . . C
H3 0.1449 1.1454 0.2289 0.069 Uiso d R 1 . . H
C4 0.24929(16) 1.1710(4) 0.17666(14) 0.0675(6) Uani d . 1 . . C
H4 0.2198 1.3223 0.1396 0.081 Uiso d R 1 . . H
C5 0.33389(16) 1.0603(4) 0.17637(13) 0.0634(6) Uani d . 1 . . C
H5 0.3613 1.1366 0.1371 0.076 Uiso d R 1 . . H
C6 0.37350(14) 0.8534(4) 0.23270(13) 0.0564(5) Uani d . 1 . . C
H6 0.4322 0.7614 0.2384 0.068 Uiso d R 1 . . H
N7 0.21666(12) 0.7336(3) 0.34516(11) 0.0544(5) Uani d . 1 . . N
H7 0.2560 0.6046 0.3793 0.083(7) Uiso d R 1 . . H
C8 0.15151(13) 0.8188(4) 0.38358(13) 0.0467(5) Uani d . 1 . . C
C9 0.0654(4) 0.9652(16) 0.3388(4) 0.0532(16) Uani d P 0.547(12) . . C
H9 0.0499 1.0460 0.2804 0.064 Uiso d PR 0.547(12) . . H
C10 0.0079(5) 1.0344(16) 0.3846(4) 0.0537(17) Uani d P 0.547(12) . . C
H10 -0.0443 1.1584 0.3551 0.064 Uiso d PR 0.547(12) . . H
C11 0.03057(13) 0.9605(3) 0.47512(12) 0.0446(5) Uani d . 1 . . C
C12 0.1116(6) 0.7986(16) 0.5125(5) 0.0489(17) Uani d P 0.547(12) . . C
H12 0.1253 0.7341 0.5728 0.059 Uiso d PR 0.547(12) . . H
C13 0.1690(6) 0.7306(16) 0.4689(6) 0.0505(17) Uani d P 0.547(12) . . C
H13 0.2230 0.6101 0.4961 0.061 Uiso d PR 0.547(12) . . H
C9' 0.1080(9) 1.0679(16) 0.3729(8) 0.073(3) Uani d P 0.453(12) . . C
H9' 0.1195 1.1917 0.3330 0.088 Uiso d PR 0.453(12) . . H
C10' 0.0486(9) 1.1307(16) 0.4176(8) 0.069(3) Uani d P 0.453(12) . . C
H10' 0.0223 1.3062 0.4078 0.083 Uiso d PR 0.453(12) . . H
C12' 0.0764(9) 0.716(2) 0.4884(8) 0.074(3) Uani d P 0.453(12) . . C
H12' 0.0570 0.5851 0.5211 0.089 Uiso d PR 0.453(12) . . H
C13' 0.1349(9) 0.646(2) 0.4428(9) 0.070(3) Uani d P 0.453(12) . . C
H13' 0.1669 0.4777 0.4518 0.084 Uiso d PR 0.453(12) . . H

loop_
_atom_site_aniso_label
_atom_site_aniso_U_11
_atom_site_aniso_U_22
_atom_site_aniso_U_33
_atom_site_aniso_U_12
_atom_site_aniso_U_13
_atom_site_aniso_U_23
C1A 0.0499(11) 0.0396(10) 0.0426(11) -0.0034(9) 0.0196(9) -0.0041(9)
C2A 0.0442(11) 0.0411(10) 0.0459(11) -0.0002(9) 0.0193(9) -0.0061(8)
C3A 0.0497(12) 0.0473(11) 0.0539(12) 0.0026(9) 0.0287(10) 0.0024(9)
O1A 0.0523(8) 0.0550(8) 0.0699(9) 0.0136(7) 0.0281(7) 0.0073(7)
O2A 0.0598(9) 0.0572(8) 0.0666(9) 0.0107(7) 0.0342(7) 0.0168(7)
N1 0.0527(10) 0.0521(10) 0.0520(10) 0.0056(8) 0.0291(8) 0.0003(8)
C2 0.0503(11) 0.0474(11) 0.0442(11) -0.0015(9) 0.0225(9) -0.0074(9)
C3 0.0567(12) 0.0647(13) 0.0548(12) 0.0083(10) 0.0261(10) 0.0043(10)
C4 0.0758(16) 0.0674(14) 0.0574(14) 0.0048(12) 0.0253(12) 0.0107(11)
C5 0.0674(14) 0.0732(15) 0.0558(13) -0.0026(12) 0.0317(11) 0.0040(11)
C6 0.0552(12) 0.0666(13) 0.0547(13) -0.0006(10) 0.0300(10) -0.0002(11)
N7 0.0645(11) 0.0530(10) 0.0614(10) 0.0122(8) 0.0418(9) 0.0084(8)
C8 0.0486(11) 0.0460(11) 0.0541(12) 0.0034(9) 0.0296(10) -0.0011(9)
C9 0.052(3) 0.070(4) 0.040(3) 0.015(3) 0.021(2) 0.008(2)
C10 0.046(3) 0.071(4) 0.043(3) 0.021(3) 0.018(2) 0.009(2)
C11 0.0427(11) 0.0473(11) 0.0478(11) 0.0026(8) 0.0226(9) -0.0016(9)
C12 0.053(4) 0.058(4) 0.044(3) 0.018(3) 0.028(3) 0.023(3)
C13 0.053(4) 0.051(4) 0.056(4) 0.021(3) 0.032(3) 0.016(3)
C9' 0.110(7) 0.049(4) 0.096(6) 0.006(4) 0.079(6) 0.010(4)
C10' 0.097(7) 0.044(4) 0.099(7) 0.016(4) 0.072(6) 0.008(4)
C12' 0.083(8) 0.064(6) 0.109(8) 0.020(4) 0.073(6) 0.022(5)
C13' 0.094(8) 0.052(5) 0.089(7) 0.022(4) 0.062(6) 0.014(4)

loop_
_atom_type_symbol
_atom_type_description
_atom_type_scat_dispersion_real
_atom_type_scat_dispersion_imag
_atom_type_scat_source
C C 0.0033 0.0016 'International Tables Vol C Tables 4.2.6.8 and 6.1.1.4'
H H 0.0000 0.0000 'International Tables Vol C Tables 4.2.6.8 and 6.1.1.4'
N N 0.0061 0.0033 'International Tables Vol C Tables 4.2.6.8 and 6.1.1.4'
O O 0.0106 0.0060 'International Tables Vol C Tables 4.2.6.8 and 6.1.1.4'

loop_
_geom_angle_atom_site_label_1
_geom_angle_atom_site_label_2
_geom_angle_atom_site_label_3
_geom_angle_site_symmetry_1
_geom_angle_site_symmetry_3
_geom_angle
_geom_angle_publ_flag
O2A C1A C3A . 3_656 122.52(17) ?
O2A C1A C2A . . 117.28(15) ?
C3A C1A C2A 3_656 . 120.21(16) ?
O1A C2A C3A . . 123.57(17) ?
O1A C2A C1A . . 117.95(16) ?
C3A C2A C1A . . 118.47(15) ?
C1A C3A C2A 3_656 . 121.32(17) ?
C1A C3A H3A 3_656 . 119.2 ?
C2A C3A H3A . . 119.5 ?
C1A O2A H2O . . 119.8 ?
C6 N1 C2 . . 120.13(17) y
C6 N1 H1 . . 120.0 ?
C2 N1 H1 . . 119.9 ?
N1 C2 N7 . . 113.75(16) ?
N1 C2 C3 . . 120.02(17) ?
N7 C2 C3 . . 126.21(17) ?
C4 C3 C2 . . 118.17(19) ?
C4 C3 H3 . . 120.9 ?
C2 C3 H3 . . 120.9 ?
C3 C4 C5 . . 121.3(2) ?
C3 C4 H4 . . 117.9 ?
C5 C4 H4 . . 120.7 ?
C6 C5 C4 . . 117.59(19) ?
C6 C5 H5 . . 124.5 ?
C4 C5 H5 . . 117.9 ?
N1 C6 C5 . . 122.75(19) ?
N1 C6 H6 . . 112.4 ?
C5 C6 H6 . . 124.8 ?
C2 N7 C8 . . 130.73(16) ?
C2 N7 H7 . . 115.0 ?
C8 N7 H7 . . 110.4 ?
C13 C8 C9 . . 116.8(4) ?
C13' C8 C9' . . 117.0(5) ?
C13 C8 N7 . . 117.0(4) ?
C13' C8 N7 . . 116.7(5) ?
C9 C8 N7 . . 125.9(3) ?
C9' C8 N7 . . 126.1(3) ?
C10 C9 C8 . . 119.8(4) ?
C10 C9 H9 . . 117.2 ?
C8 C9 H9 . . 122.1 ?
C9 C10 C11 . . 123.0(4) ?
C9 C10 H10 . . 117.1 ?
C11 C10 H10 . . 119.3 ?
C10' C11 C12' . . 116.7(5) ?
C12 C11 C10 . . 114.1(4) ?
C10' C11 C11 . 3_576 121.4(3) ?
C12 C11 C11 . 3_576 123.0(4) ?
C12' C11 C11 . 3_576 121.8(5) ?
C10 C11 C11 . 3_576 122.8(3) ?
C13 C12 C11 . . 123.5(6) ?
C13 C12 H12 . . 121.0 ?
C11 C12 H12 . . 115.5 ?
C12 C13 C8 . . 122.4(7) ?
C12 C13 H13 . . 120.9 ?
C8 C13 H13 . . 116.7 ?
C10' C9' C8 . . 120.4(6) ?
C10' C9' H9' . . 121.2 ?
C8 C9' H9' . . 118.4 ?
C11 C10' C9' . . 123.1(6) ?
C11 C10' H10' . . 121.2 ?
C9' C10' H10' . . 115.7 ?
C13' C12' C11 . . 121.3(9) ?
C13' C12' H12' . . 120.2 ?
C11 C12' H12' . . 117.6 ?
C8 C13' C12' . . 121.5(9) ?
C8 C13' H13' . . 116.8 ?
C12' C13' H13' . . 121.7 ?

loop_
_geom_bond_atom_site_label_1
_geom_bond_atom_site_label_2
_geom_bond_site_symmetry_2
_geom_bond_distance
_geom_bond_publ_flag
C1A O2A . 1.307(2) y
C1A C3A 3_656 1.355(2) y
C1A C2A . 1.507(2) y
C2A O1A . 1.240(2) y
C2A C3A . 1.422(2) y
C3A C1A 3_656 1.355(2) ?
C3A H3A . 0.9600 ?
O2A H2O . 0.8502 ?
N1 C6 . 1.344(2) ?
N1 C2 . 1.346(2) ?
N1 H1 . 0.9000 ?
C2 N7 . 1.370(2) ?
C2 C3 . 1.397(3) ?
C3 C4 . 1.376(3) ?
C3 H3 . 0.9600 ?
C4 C5 . 1.377(3) ?
C4 H4 . 0.9600 ?
C5 C6 . 1.353(3) ?
C5 H5 . 0.9599 ?
C6 H6 . 0.9600 ?
N7 C8 . 1.409(2) ?
N7 H7 . 0.8996 ?
C8 C13 . 1.359(8) ?
C8 C13' . 1.387(11) ?
C8 C9 . 1.397(5) ?
C8 C9' . 1.398(7) ?
C9 C10 . 1.378(7) ?
C9 H9 . 0.9600 ?
C10 C11 . 1.400(6) ?
C10 H10 . 0.9600 ?
C11 C10' . 1.368(7) ?
C11 C12 . 1.375(8) ?
C11 C12' . 1.392(11) ?
C11 C11 3_576 1.487(3) ?
C12 C13 . 1.349(11) ?
C12 H12 . 0.9599 ?
C13 H13 . 0.9600 ?
C9' C10' . 1.381(9) ?
C9' H9' . 0.9600 ?
C10' H10' . 0.9600 ?
C12' C13' . 1.389(15) ?
C12' H12' . 0.9600 ?
C13' H13' . 0.9600 ?

loop_
_geom_hbond_atom_site_label_D
_geom_hbond_atom_site_label_H
_geom_hbond_atom_site_label_A
_geom_hbond_distance_DH
_geom_hbond_distance_HA
_geom_hbond_distance_DA
_geom_hbond_angle_DHA
_geom_hbond_publ_flag
O2A H2O N1 0.85 1.91 2.687(2) 150 y
N1 H1 O2A 0.90 1.88 2.687(2) 148 y
N7 H7 O1A 0.90 1.99 2.891(2) 176 y

loop_
_geom_torsion_atom_site_label_1
_geom_torsion_atom_site_label_2
_geom_torsion_atom_site_label_3
_geom_torsion_atom_site_label_4
_geom_torsion
_geom_torsion_publ_flag
C3 C2 N7 C8 -21.3(3) y
N1 C2 N7 C8 160.57(18) ?
C2 N7 C8 C9 40.7(5) y
C2 N7 C8 C13 -145.8(4) ?
C2 N7 C8 C9' -2.4(8) y
C2 N7 C8 C13' -177.3(7) ?
